data_8103698
loop_
_publ_author_name
'Gostojic, M.'
'Nowacki, W.'
'Engel, P.'

_publ_section_title
;
 The crystal structure of synthetic Tl Sb3 S5
;
_journal_name_full 'Zeitschrift fuer Kristallographie (149,1979-)'
_journal_page_first 217
_journal_page_last 224
_journal_volume 159
_journal_year 1982
_chemical_formula_sum 'S5 Sb3 Tl'
_chemical_name_systematic 'Tl Sb3 S5'
_space_group_IT_number 14
_symmetry_space_group_name_Hall '-P 2ybc'
_symmetry_space_group_name_H-M 'P 1 21/c 1'
_cell_angle_alpha 90
_cell_angle_beta 113.55
_cell_angle_gamma 90
_cell_formula_units_Z 4
_cell_length_a 7.225
_cell_length_b 15.547
_cell_length_c 8.946
_cell_volume 921.183
_citation_journal_id_ASTM ZEKRDZ
_cod_data_source_file Gostojic_ZEKRDZ_1982_570.cif
_cod_data_source_block S5Sb3Tl1
_cod_original_cell_volume 921.1835
_cod_original_formula_sum 'S5 Sb3 Tl1'
_cod_database_code 8103698

loop_
_symmetry_equiv_pos_as_xyz
x,y,z
-x,y+1/2,-z+1/2
-x,-y,-z
x,-y-1/2,z-1/2

loop_
_atom_site_label
_atom_site_type_symbol
_atom_site_fract_x
_atom_site_fract_y
_atom_site_fract_z
_atom_site_occupancy
_atom_site_U_iso_or_equiv
S4 S-2 0.7779 0.375 0.1664 1 0.0
S1 S-2 0.7025 0.1621 0.2416 1 0.0
Sb2 Sb+3 0 0.0061 0.2799 1 0.0
Tl1 Tl+1 0.0037 0.2293 0.0348 1 0.0
S5 S-2 0.3107 0.2285 0.3918 1 0.0
Sb3 Sb+3 0.4939 0.368 0.433 1 0.0
Sb1 Sb+3 0.5219 0.096 0.3898 1 0.0
S2 S-2 0.2205 0.4387 0.1071 1 0.0
S3 S-2 0.2493 0.0527 0.0061 1 0.0
